data_4025120
loop_
_publ_author_name
'Carol A. Mulrooney'
'Barbara J. Morgan'
'Xiaolin Li'
'Marisa C. Kozlowski'

_publ_section_title
;
 Perylenequinone Natural Products: Enantioselective Synthesis of the
 Oxidized Pentacyclic Core
;
_journal_name_full 'Journal of Organic Chemistry'
_journal_page_first 16
_journal_page_last 29
_journal_paper_doi 10.1021/jo9013832
_journal_volume 75
_journal_year 2010
_chemical_formula_sum 'C42 H32 Cl6 O14'
_chemical_formula_weight 973.38
_space_group_IT_number 2
_symmetry_cell_setting triclinic
_symmetry_Int_Tables_number 2
_symmetry_space_group_name_Hall '-P 1'
_symmetry_space_group_name_H-M 'P -1'
_atom_sites_solution_hydrogens geom
_atom_sites_solution_primary direct
_atom_sites_solution_secondary difmap
_audit_creation_method SHELXL
_cell_angle_alpha 76.681(2)
_cell_angle_beta 104.981(7)
_cell_angle_gamma 114.121(7)
_cell_formula_units_Z 2
_cell_length_a 12.104(4)
_cell_length_b 12.965(3)
_cell_length_c 15.309(4)
_cell_measurement_temperature 143(1)
_cell_volume 2096.8(10)
_computing_structure_refinement 'SHELXL-93 (Sheldrick, 1993)'
_computing_structure_solution 'SIR92 (Altomare, 1993)'
_diffrn_ambient_temperature 143(2)
_diffrn_measured_fraction_theta_full 0.949
_diffrn_measurement_device 'CCD area detector'
_diffrn_measurement_device_type 'Rigaku Mercury'
_diffrn_measurement_method 'phi oscillations'
_diffrn_radiation_monochromator graphite
_diffrn_radiation_source 'rotating anode'
_diffrn_radiation_type MoK\a
_diffrn_radiation_wavelength 0.71069
_diffrn_reflns_av_R_equivalents 0.0326
_diffrn_reflns_av_sigmaI/netI 0.0599
_diffrn_reflns_limit_h_max 14
_diffrn_reflns_limit_h_min -11
_diffrn_reflns_limit_k_max 12
_diffrn_reflns_limit_k_min -15
_diffrn_reflns_limit_l_max 15
_diffrn_reflns_limit_l_min -18
_diffrn_reflns_number 12995
_diffrn_reflns_theta_full 25.35
_diffrn_reflns_theta_max 25.35
_diffrn_reflns_theta_min 2.53
_exptl_absorpt_coefficient_mu 0.479
_exptl_absorpt_correction_type none
_exptl_crystal_density_diffrn 1.542
_exptl_crystal_F_000 996
_exptl_crystal_size_max 0.48
_exptl_crystal_size_mid 0.06
_exptl_crystal_size_min 0.01
_refine_diff_density_max 0.314
_refine_diff_density_min -0.350
_refine_diff_density_rms 0.064
_refine_ls_extinction_method none
_refine_ls_goodness_of_fit_all 1.142
_refine_ls_goodness_of_fit_obs 1.226
_refine_ls_matrix_type full
_refine_ls_number_parameters 565
_refine_ls_number_reflns 7307
_refine_ls_number_restraints 0
_refine_ls_restrained_S_all 1.144
_refine_ls_restrained_S_obs 1.226
_refine_ls_R_factor_all 0.0999
_refine_ls_R_factor_obs 0.0678
_refine_ls_shift/esd_max 0.000
_refine_ls_shift/esd_mean 0.000
_refine_ls_structure_factor_coef Fsqd
_refine_ls_weighting_details 'w=1/[\s^2^(Fo^2^)+(0.0216P)^2^+3.5407P] where P=(Fo^2^+2Fc^2^)/3'
_refine_ls_weighting_scheme calc
_refine_ls_wR_factor_all 0.1171
_refine_ls_wR_factor_obs 0.1079
_reflns_number_observed 5526
_reflns_number_total 7308
_reflns_observed_criterion >2sigma(I)
_cod_data_source_file jo9013832_si_003.cif
_cod_data_source_block shelxl
_cod_depositor_comments
;
The following automatic conversions were performed:

'_refine_ls_weighting_scheme' value 'calc
w=1/[\s^2^(Fo^2^)+(0.0216P)^2^+3.5407P] where P=(Fo^2^+2Fc^2^)/3' was
changed to 'calc'. New tag '_refine_ls_weighting_details' was
created. The value of the new tag was set to
'w=1/[\s^2^(Fo^2^)+(0.0216P)^2^+3.5407P] where P=(Fo^2^+2Fc^2^)/3'.

Automatic conversion script
Id: cif_fix_values 3143 2015-03-26 13:38:13Z robertas 
;
_cod_original_cell_volume 2096.9(10)
_cod_original_sg_symbol_H-M 'P -1 '
_cod_database_code 4025120

loop_
_symmetry_equiv_pos_as_xyz
'x, y, z'
'-x, -y, -z'

loop_
_atom_site_aniso_label
_atom_site_aniso_U_11
_atom_site_aniso_U_22
_atom_site_aniso_U_33
_atom_site_aniso_U_23
_atom_site_aniso_U_13
_atom_site_aniso_U_12
C1 0.010(2) 0.016(2) 0.018(2) -0.0058(14) 0.0003(15) 0.0033(14)
C2 0.013(2) 0.013(2) 0.016(2) 0.0008(13) 0.0025(15) 0.0032(14)
C3 0.009(2) 0.011(2) 0.021(2) -0.0019(14) -0.0006(15) 0.0027(13)
C4 0.010(2) 0.015(2) 0.017(2) -0.0060(14) -0.0014(14) 0.0045(14)
C5 0.010(2) 0.012(2) 0.021(2) -0.0039(14) 0.0013(15) 0.0031(13)
C6 0.013(2) 0.017(2) 0.019(2) -0.0057(14) 0.003(2) 0.0021(14)
C7 0.017(2) 0.015(2) 0.015(2) -0.0035(14) 0.0014(15) 0.0043(14)
C8 0.017(2) 0.008(2) 0.019(2) -0.0009(13) 0.003(2) 0.0049(14)
C9 0.009(2) 0.013(2) 0.017(2) -0.0019(13) -0.0005(14) 0.0023(13)
C10 0.009(2) 0.011(2) 0.017(2) -0.0031(13) -0.0003(14) 0.0007(13)
C11 0.015(2) 0.014(2) 0.014(2) -0.0004(13) 0.0068(15) 0.0073(14)
C12 0.016(2) 0.016(2) 0.012(2) -0.0001(13) 0.0041(15) 0.0029(14)
C13 0.015(2) 0.016(2) 0.019(2) 0.0012(14) 0.002(2) 0.0079(15)
C14 0.020(2) 0.013(2) 0.020(2) 0.0001(14) 0.006(2) 0.0082(15)
C15 0.015(2) 0.013(2) 0.016(2) 0.0000(13) 0.0049(15) 0.0048(14)
C16 0.023(2) 0.016(2) 0.016(2) 0.0009(14) 0.005(2) 0.008(2)
C17 0.020(2) 0.016(2) 0.019(2) -0.0060(14) 0.004(2) 0.003(2)
C18 0.015(2) 0.014(2) 0.018(2) -0.0008(14) 0.000(2) 0.0047(14)
C19 0.016(2) 0.014(2) 0.017(2) -0.0003(14) 0.003(2) 0.0082(15)
C20 0.016(2) 0.013(2) 0.013(2) 0.0010(13) 0.0060(15) 0.0041(14)
C22 0.044(3) 0.027(2) 0.013(2) -0.0036(15) 0.000(2) 0.015(2)
C23 0.027(2) 0.022(2) 0.016(2) -0.0027(15) 0.009(2) 0.005(2)
C24 0.039(3) 0.033(2) 0.028(2) -0.005(2) 0.004(2) 0.011(2)
C25 0.046(3) 0.033(3) 0.039(3) -0.016(2) 0.001(2) -0.001(2)
C26 0.070(4) 0.025(2) 0.056(3) -0.017(2) 0.019(3) 0.007(2)
C27 0.063(4) 0.046(3) 0.062(3) -0.020(2) 0.010(3) 0.031(3)
C28 0.029(2) 0.038(3) 0.042(3) -0.017(2) 0.003(2) 0.013(2)
C29 0.021(2) 0.012(2) 0.021(2) -0.0020(14) 0.004(2) 0.0052(15)
C32 0.061(3) 0.042(3) 0.021(2) 0.014(2) 0.010(2) 0.030(2)
C37 0.053(3) 0.020(2) 0.019(2) 0.002(2) 0.011(2) 0.014(2)
C39 0.018(2) 0.025(2) 0.021(2) -0.0037(15) -0.006(2) 0.009(2)
C40 0.011(2) 0.019(2) 0.027(2) -0.0085(15) 0.000(2) 0.0031(14)
C41 0.024(2) 0.035(2) 0.024(2) -0.003(2) 0.001(2) 0.014(2)
C42 0.034(3) 0.047(3) 0.025(2) -0.010(2) 0.004(2) 0.017(2)
C43 0.030(2) 0.036(2) 0.045(3) -0.019(2) 0.007(2) 0.014(2)
C44 0.021(2) 0.023(2) 0.037(3) -0.008(2) 0.001(2) 0.007(2)
C45 0.016(2) 0.027(2) 0.023(2) -0.006(2) 0.001(2) 0.006(2)
C46 0.019(2) 0.014(2) 0.029(2) -0.004(2) 0.001(2) 0.006(2)
C49 0.026(2) 0.036(2) 0.058(3) 0.008(2) -0.008(2) 0.018(2)
C54 0.028(2) 0.024(2) 0.038(2) -0.008(2) -0.009(2) 0.015(2)
O21 0.0290(15) 0.0223(13) 0.0128(13) -0.0021(10) 0.0035(11) 0.0148(11)
O30 0.035(2) 0.040(2) 0.0189(14) 0.0114(12) 0.0062(13) 0.0240(14)
O31 0.026(2) 0.032(2) 0.029(2) 0.0065(12) 0.0135(13) 0.0103(12)
O33 0.0259(15) 0.0131(13) 0.0214(14) 0.0016(10) 0.0057(12) 0.0108(10)
O34 0.030(2) 0.0166(14) 0.0251(15) -0.0051(10) 0.0030(12) 0.0123(11)
O35 0.039(2) 0.0188(14) 0.027(2) -0.0083(11) 0.0112(13) 0.0101(12)
O36 0.034(2) 0.0158(13) 0.0179(14) -0.0009(10) 0.0086(12) 0.0098(11)
O38 0.0155(13) 0.0143(12) 0.0210(14) -0.0045(10) -0.0064(11) 0.0046(10)
O47 0.0208(15) 0.0255(14) 0.038(2) 0.0077(12) -0.0026(13) 0.0105(12)
O48 0.0176(15) 0.0275(15) 0.041(2) 0.0039(12) 0.0043(13) 0.0087(12)
O50 0.027(2) 0.0188(14) 0.034(2) -0.0065(11) -0.0041(13) 0.0152(12)
O51 0.031(2) 0.0162(14) 0.031(2) -0.0066(11) -0.0007(12) 0.0120(11)
O52 0.026(2) 0.0203(14) 0.035(2) -0.0140(12) -0.0050(13) 0.0082(12)
O53 0.0211(14) 0.0190(13) 0.0302(15) -0.0094(11) -0.0053(12) 0.0111(11)
C55 0.037(3) 0.036(2) 0.026(2) -0.009(2) 0.004(2) 0.012(2)
Cl1 0.0651(9) 0.0432(7) 0.0454(7) -0.0002(5) 0.0057(6) 0.0241(6)
Cl2 0.0399(8) 0.0898(10) 0.0615(9) -0.0189(7) 0.0049(7) 0.0288(7)
Cl3 0.0523(8) 0.0439(7) 0.0591(8) -0.0263(6) 0.0130(6) 0.0055(6)
C56 0.030(2) 0.028(2) 0.028(2) -0.002(2) -0.005(2) 0.009(2)
Cl4 0.0453(7) 0.0386(6) 0.0372(7) 0.0089(5) 0.0083(5) 0.0069(5)
Cl5 0.0616(9) 0.0528(8) 0.0650(9) -0.0242(6) 0.0141(7) 0.0170(6)
Cl6 0.0505(7) 0.0280(6) 0.0421(7) 0.0072(5) 0.0043(6) 0.0142(5)

loop_
_atom_site_label
_atom_site_type_symbol
_atom_site_fract_x
_atom_site_fract_y
_atom_site_fract_z
_atom_site_U_iso_or_equiv
_atom_site_thermal_displace_type
_atom_site_occupancy
_atom_site_calc_flag
_atom_site_refinement_flags
_atom_site_disorder_group
C1 C 0.6907(3) -0.0528(3) 0.8553(2) 0.0154(7) Uani 1 d . .
C2 C 0.6853(3) 0.0553(3) 0.8269(2) 0.0149(7) Uani 1 d . .
C3 C 0.6650(3) 0.1063(3) 0.8900(2) 0.0149(7) Uani 1 d . .
C4 C 0.6510(3) 0.0496(3) 0.9790(2) 0.0142(7) Uani 1 d . .
C5 C 0.6421(3) 0.1078(3) 1.0451(2) 0.0148(7) Uani 1 d . .
C6 C 0.6288(3) 0.0453(3) 1.1416(2) 0.0171(8) Uani 1 d . .
C7 C 0.6328(3) -0.0698(3) 1.1634(2) 0.0162(7) Uani 1 d . .
C8 C 0.6420(3) -0.1199(3) 1.0993(2) 0.0148(7) Uani 1 d . .
H8 H 0.6396(3) -0.1944(3) 1.1145(2) 0.020 Uiso 1 calc R .
C9 C 0.6558(3) -0.0617(3) 1.0069(2) 0.0139(7) Uani 1 d . .
C10 C 0.6751(3) -0.1128(3) 0.9445(2) 0.0137(7) Uani 1 d . .
C11 C 0.6911(3) -0.2259(3) 0.9679(2) 0.0132(7) Uani 1 d . .
C12 C 0.8060(3) -0.2271(3) 1.0221(2) 0.0154(7) Uani 1 d . .
C13 C 0.8370(3) -0.3235(3) 1.0401(2) 0.0169(8) Uani 1 d . .
C14 C 0.7504(3) -0.4203(3) 1.0008(2) 0.0170(8) Uani 1 d . .
C15 C 0.6367(3) -0.4221(3) 0.9487(2) 0.0147(7) Uani 1 d . .
C16 C 0.5547(3) -0.5201(3) 0.9046(2) 0.0179(8) Uani 1 d . .
C17 C 0.4308(3) -0.5191(3) 0.8467(2) 0.0187(8) Uani 1 d . .
C18 C 0.4063(3) -0.4146(3) 0.8351(2) 0.0169(8) Uani 1 d . .
C19 C 0.4873(3) -0.3238(3) 0.8757(2) 0.0152(7) Uani 1 d . .
H19 H 0.4675(3) -0.2597(3) 0.8679(2) 0.020 Uiso 1 calc R .
C20 C 0.6055(3) -0.3229(3) 0.9315(2) 0.0143(7) Uani 1 d . .
C22 C 0.6647(4) -0.1089(3) 0.7077(2) 0.0279(9) Uani 1 d . .
H22A H 0.7234(4) -0.0514(3) 0.6720(2) 0.037 Uiso 1 calc R .
H22B H 0.5903(4) -0.0923(3) 0.6934(2) 0.037 Uiso 1 calc R .
C23 C 0.6360(3) -0.2265(3) 0.6863(2) 0.0221(8) Uani 1 d . .
C24 C 0.5300(4) -0.2782(3) 0.6258(3) 0.0350(10) Uani 1 d . .
H24 H 0.4749(4) -0.2416(3) 0.5997(3) 0.047 Uiso 1 calc R .
C25 C 0.5059(4) -0.3841(4) 0.6041(3) 0.0440(12) Uani 1 d . .
H25 H 0.4353(4) -0.4179(4) 0.5627(3) 0.058 Uiso 1 calc R .
C26 C 0.5858(5) -0.4393(4) 0.6433(3) 0.0504(13) Uani 1 d . .
H26 H 0.5693(5) -0.5105(4) 0.6287(3) 0.067 Uiso 1 calc R .
C27 C 0.6901(5) -0.3894(4) 0.7041(4) 0.0519(13) Uani 1 d . .
H27 H 0.7436(5) -0.4276(4) 0.7313(4) 0.069 Uiso 1 calc R .
C28 C 0.7164(4) -0.2826(3) 0.7252(3) 0.0348(10) Uani 1 d . .
H28 H 0.7881(4) -0.2486(3) 0.7656(3) 0.046 Uiso 1 calc R .
C29 C 0.7187(3) 0.1261(3) 0.7383(2) 0.0184(8) Uani 1 d . .
C32 C 0.6626(4) 0.2441(4) 0.6081(3) 0.0407(11) Uani 1 d . .
H32A H 0.7269(18) 0.3143(10) 0.6244(3) 0.061 Uiso 1 calc R .
H32B H 0.5910(8) 0.2590(19) 0.5735(10) 0.061 Uiso 1 calc R .
H32C H 0.6901(25) 0.2111(11) 0.5720(10) 0.061 Uiso 1 calc R .
C37 C 0.6106(4) -0.2300(3) 1.2790(3) 0.0301(10) Uani 1 d . .
H37A H 0.5984(24) -0.2529(7) 1.3412(6) 0.045 Uiso 1 calc R .
H37B H 0.6842(10) -0.2379(5) 1.2743(17) 0.045 Uiso 1 calc R .
H37C H 0.5413(14) -0.2775(4) 1.2404(11) 0.045 Uiso 1 calc R .
C39 C 0.9660(3) -0.1154(3) 1.1367(2) 0.0224(8) Uani 1 d . .
H39A H 1.0482(3) -0.0980(3) 1.1270(2) 0.030 Uiso 1 calc R .
H39B H 0.9421(3) -0.1864(3) 1.1781(2) 0.030 Uiso 1 calc R .
C40 C 0.9635(3) -0.0205(3) 1.1760(2) 0.0195(8) Uani 1 d . .
C41 C 0.9759(4) -0.0277(3) 1.2697(3) 0.0274(9) Uani 1 d . .
H41 H 0.9864(4) -0.0912(3) 1.3081(3) 0.036 Uiso 1 calc R .
C42 C 0.9728(4) 0.0591(4) 1.3064(3) 0.0339(10) Uani 1 d . .
H42 H 0.9820(4) 0.0539(4) 1.3692(3) 0.045 Uiso 1 calc R .
C43 C 0.9562(4) 0.1532(3) 1.2497(3) 0.0341(10) Uani 1 d . .
H43 H 0.9522(4) 0.2105(3) 1.2743(3) 0.045 Uiso 1 calc R .
C44 C 0.9456(3) 0.1626(3) 1.1562(3) 0.0281(9) Uani 1 d . .
H44 H 0.9356(3) 0.2265(3) 1.1180(3) 0.037 Uiso 1 calc R .
C45 C 0.9502(3) 0.0761(3) 1.1202(3) 0.0226(8) Uani 1 d . .
H45 H 0.9443(3) 0.0828(3) 1.0575(3) 0.030 Uiso 1 calc R .
C46 C 0.9618(3) -0.3244(3) 1.0856(3) 0.0210(8) Uani 1 d . .
C49 C 1.0697(4) -0.4284(4) 1.1926(3) 0.0438(12) Uani 1 d . .
H49A H 1.0563(7) -0.4909(16) 1.2416(13) 0.066 Uiso 1 calc R .
H49B H 1.1309(9) -0.3606(9) 1.2156(18) 0.066 Uiso 1 calc R .
H49C H 1.0977(14) -0.4459(24) 1.1465(6) 0.066 Uiso 1 calc R .
C54 C 0.2530(4) -0.3349(3) 0.7700(3) 0.0304(9) Uani 1 d . .
H54A H 0.1700(9) -0.3565(9) 0.7364(15) 0.046 Uiso 1 calc R .
H54B H 0.3052(15) -0.2681(7) 0.7369(15) 0.046 Uiso 1 calc R .
H54C H 0.2555(22) -0.3187(15) 0.8287(3) 0.046 Uiso 1 calc R .
O21 O 0.7156(2) -0.1091(2) 0.8034(2) 0.0197(5) Uani 1 d . .
O30 O 0.6320(2) 0.1653(2) 0.6905(2) 0.0306(7) Uani 1 d . .
O31 O 0.8135(2) 0.1462(2) 0.7150(2) 0.0296(6) Uani 1 d . .
O33 O 0.6634(2) 0.2117(2) 0.8636(2) 0.0194(5) Uani 1 d . .
H33 H 0.6501(37) 0.2324(14) 0.9053(10) 0.029 Uiso 1 calc R .
O34 O 0.6451(2) 0.2070(2) 1.0279(2) 0.0225(6) Uani 1 d . .
O35 O 0.6136(2) 0.0911(2) 1.1963(2) 0.0267(6) Uani 1 d . .
O36 O 0.6221(2) -0.1134(2) 1.2511(2) 0.0219(6) Uani 1 d . .
O38 O 0.8800(2) -0.1258(2) 1.0507(2) 0.0188(5) Uani 1 d . .
O47 O 0.9558(2) -0.4102(2) 1.1534(2) 0.0311(7) Uani 1 d . .
O48 O 1.0558(2) -0.2575(2) 1.0623(2) 0.0304(6) Uani 1 d . .
O50 O 0.7836(2) -0.5105(2) 1.0123(2) 0.0258(6) Uani 1 d . .
H50 H 0.7278(16) -0.5613(14) 0.9857(24) 0.039 Uiso 1 calc R .
O51 O 0.5775(2) -0.6067(2) 0.9104(2) 0.0255(6) Uani 1 d . .
O52 O 0.3578(2) -0.6037(2) 0.8134(2) 0.0278(6) Uani 1 d . .
O53 O 0.2953(2) -0.4265(2) 0.7817(2) 0.0232(6) Uani 1 d . .
C55 C 0.2547(4) -0.0292(3) 0.5742(3) 0.0331(10) Uani 1 d . .
H55 H 0.2590(4) -0.0345(3) 0.6399(3) 0.044 Uiso 1 calc R .
Cl1 Cl 0.22493(12) 0.09334(10) 0.51746(8) 0.0519(3) Uani 1 d . .
Cl2 Cl 0.39625(12) -0.01955(13) 0.55604(10) 0.0616(4) Uani 1 d . .
Cl3 Cl 0.13621(12) -0.15170(10) 0.53455(9) 0.0520(3) Uani 1 d . .
C56 C -0.1727(4) -0.4309(3) 0.3931(3) 0.0316(10) Uani 1 d . .
H56 H -0.2385(4) -0.4410(3) 0.3390(3) 0.042 Uiso 1 calc R .
Cl4 Cl -0.03340(11) -0.33587(9) 0.35961(8) 0.0457(3) Uani 1 d . .
Cl5 Cl -0.20895(13) -0.37558(11) 0.47185(9) 0.0579(4) Uani 1 d . .
Cl6 Cl -0.16324(11) -0.56499(9) 0.44189(8) 0.0433(3) Uani 1 d . .

loop_
_atom_type_symbol
_atom_type_description
_atom_type_scat_dispersion_real
_atom_type_scat_dispersion_imag
_atom_type_scat_source
C C 0.0033 0.0016 'International Tables Vol C Tables 4.2.6.8 and 6.1.1.4'
H H 0.0000 0.0000 'International Tables Vol C Tables 4.2.6.8 and 6.1.1.4'
O O 0.0106 0.0060 'International Tables Vol C Tables 4.2.6.8 and 6.1.1.4'
Cl Cl 0.1484 0.1585 'International Tables Vol C Tables 4.2.6.8 and 6.1.1.4'

loop_
_geom_angle_atom_site_label_1
_geom_angle_atom_site_label_2
_geom_angle_atom_site_label_3
_geom_angle
_geom_angle_site_symmetry_1
_geom_angle_site_symmetry_3
_geom_angle_publ_flag
O21 C1 C2 124.0(3) . . ?
O21 C1 C10 113.5(3) . . ?
C2 C1 C10 122.5(3) . . ?
C1 C2 C3 117.8(3) . . ?
C1 C2 C29 123.0(3) . . ?
C3 C2 C29 118.5(3) . . ?
O33 C3 C4 121.2(3) . . ?
O33 C3 C2 117.9(3) . . ?
C4 C3 C2 120.8(3) . . ?
C3 C4 C9 120.7(3) . . ?
C3 C4 C5 119.8(3) . . ?
C9 C4 C5 119.3(3) . . ?
O34 C5 C4 123.4(3) . . ?
O34 C5 C6 117.6(3) . . ?
C4 C5 C6 119.0(3) . . ?
O35 C6 C7 123.0(3) . . ?
O35 C6 C5 119.5(3) . . ?
C7 C6 C5 117.5(3) . . ?
C8 C7 O36 128.1(3) . . ?
C8 C7 C6 121.0(3) . . ?
O36 C7 C6 110.9(3) . . ?
C7 C8 C9 122.5(3) . . ?
C10 C9 C4 118.7(3) . . ?
C10 C9 C8 120.8(3) . . ?
C4 C9 C8 120.5(3) . . ?
C9 C10 C1 119.4(3) . . ?
C9 C10 C11 123.6(3) . . ?
C1 C10 C11 116.8(3) . . ?
C20 C11 C12 120.1(3) . . ?
C20 C11 C10 122.7(3) . . ?
C12 C11 C10 116.9(3) . . ?
O38 C12 C13 124.9(3) . . ?
O38 C12 C11 112.9(3) . . ?
C13 C12 C11 122.2(3) . . ?
C12 C13 C14 117.1(3) . . ?
C12 C13 C46 124.0(3) . . ?
C14 C13 C46 118.2(3) . . ?
O50 C14 C15 120.8(3) . . ?
O50 C14 C13 117.2(3) . . ?
C15 C14 C13 121.9(3) . . ?
C14 C15 C20 120.5(3) . . ?
C14 C15 C16 119.9(3) . . ?
C20 C15 C16 119.4(3) . . ?
O51 C16 C15 124.0(3) . . ?
O51 C16 C17 117.2(3) . . ?
C15 C16 C17 118.8(3) . . ?
O52 C17 C18 123.1(3) . . ?
O52 C17 C16 119.5(3) . . ?
C18 C17 C16 117.5(3) . . ?
C19 C18 O53 128.1(3) . . ?
C19 C18 C17 121.5(3) . . ?
O53 C18 C17 110.3(3) . . ?
C18 C19 C20 122.0(3) . . ?
C11 C20 C15 118.3(3) . . ?
C11 C20 C19 121.2(3) . . ?
C15 C20 C19 120.6(3) . . ?
O21 C22 C23 107.1(3) . . ?
C28 C23 C24 119.2(4) . . ?
C28 C23 C22 120.4(4) . . ?
C24 C23 C22 120.4(3) . . ?
C25 C24 C23 120.3(4) . . ?
C26 C25 C24 120.1(4) . . ?
C25 C26 C27 120.0(4) . . ?
C26 C27 C28 120.5(5) . . ?
C23 C28 C27 119.9(4) . . ?
O31 C29 O30 124.5(3) . . ?
O31 C29 C2 123.7(3) . . ?
O30 C29 C2 111.8(3) . . ?
O38 C39 C40 107.3(3) . . ?
C45 C40 C41 118.7(3) . . ?
C45 C40 C39 121.1(3) . . ?
C41 C40 C39 120.2(3) . . ?
C42 C41 C40 120.5(4) . . ?
C43 C42 C41 120.1(4) . . ?
C42 C43 C44 120.2(4) . . ?
C43 C44 C45 119.3(4) . . ?
C44 C45 C40 121.2(4) . . ?
O48 C46 O47 124.0(3) . . ?
O48 C46 C13 124.1(3) . . ?
O47 C46 C13 111.8(3) . . ?
C1 O21 C22 122.0(3) . . ?
C29 O30 C32 115.3(3) . . ?
C7 O36 C37 116.9(3) . . ?
C12 O38 C39 123.2(2) . . ?
C46 O47 C49 115.8(3) . . ?
C18 O53 C54 117.2(3) . . ?
Cl1 C55 Cl3 110.2(2) . . ?
Cl1 C55 Cl2 109.7(2) . . ?
Cl3 C55 Cl2 109.9(2) . . ?
Cl4 C56 Cl5 110.3(2) . . ?
Cl4 C56 Cl6 110.5(2) . . ?
Cl5 C56 Cl6 109.8(2) . . ?

loop_
_geom_bond_atom_site_label_1
_geom_bond_atom_site_label_2
_geom_bond_distance
_geom_bond_site_symmetry_2
_geom_bond_publ_flag
C1 O21 1.351(4) . ?
C1 C2 1.392(4) . ?
C1 C10 1.424(5) . ?
C2 C3 1.408(5) . ?
C2 C29 1.500(5) . ?
C3 O33 1.339(4) . ?
C3 C4 1.407(5) . ?
C4 C9 1.428(4) . ?
C4 C5 1.442(4) . ?
C5 O34 1.239(4) . ?
C5 C6 1.526(5) . ?
C6 O35 1.218(4) . ?
C6 C7 1.471(5) . ?
C7 C8 1.343(5) . ?
C7 O36 1.349(4) . ?
C8 C9 1.458(5) . ?
C9 C10 1.394(5) . ?
C10 C11 1.506(4) . ?
C11 C20 1.388(5) . ?
C11 C12 1.427(5) . ?
C12 O38 1.349(4) . ?
C12 C13 1.397(5) . ?
C13 C14 1.407(5) . ?
C13 C46 1.495(5) . ?
C14 O50 1.346(4) . ?
C14 C15 1.396(5) . ?
C15 C20 1.434(4) . ?
C15 C16 1.439(5) . ?
C16 O51 1.241(4) . ?
C16 C17 1.536(5) . ?
C17 O52 1.215(4) . ?
C17 C18 1.465(5) . ?
C18 C19 1.345(5) . ?
C18 O53 1.349(4) . ?
C19 C20 1.461(5) . ?
C22 O21 1.434(4) . ?
C22 C23 1.514(5) . ?
C23 C28 1.382(5) . ?
C23 C24 1.386(5) . ?
C24 C25 1.383(6) . ?
C25 C26 1.369(7) . ?
C26 C27 1.372(7) . ?
C27 C28 1.384(6) . ?
C29 O31 1.199(4) . ?
C29 O30 1.328(4) . ?
C32 O30 1.453(4) . ?
C37 O36 1.431(4) . ?
C39 O38 1.446(4) . ?
C39 C40 1.503(5) . ?
C40 C45 1.387(5) . ?
C40 C41 1.388(5) . ?
C41 C42 1.385(5) . ?
C42 C43 1.380(6) . ?
C43 C44 1.384(6) . ?
C44 C45 1.385(5) . ?
C46 O48 1.197(4) . ?
C46 O47 1.328(4) . ?
C49 O47 1.446(4) . ?
C54 O53 1.434(4) . ?
C55 Cl1 1.754(4) . ?
C55 Cl3 1.755(4) . ?
C55 Cl2 1.757(4) . ?
C56 Cl4 1.756(4) . ?
C56 Cl5 1.758(4) . ?
C56 Cl6 1.764(4) . ?

loop_
_cod_related_entry_id
_cod_related_entry_database
_cod_related_entry_code
1 ChemSpider 30659106
